data_4106398
loop_
_publ_author_name
'Zhong-Ke Yao'
'Zhi-Xiang Yu'

_publ_section_title
;
 Mechanisms of the Thermal Cyclotrimerizations of Fluoro- and
 Chloroacetylenes: Density Functional Theory Investigation and
 Intermediate Trapping Experiments
;
_journal_name_full 'Journal of the American Chemical Society'
_journal_page_first 10864
_journal_page_last 10877
_journal_paper_doi 10.1021/ja2021476
_journal_volume 133
_journal_year 2011
_chemical_formula_moiety 'C32 H20 Cl4'
_chemical_formula_sum 'C32 H20 Cl4'
_chemical_formula_weight 546.28
_chemical_name_systematic
; 
 ? 
;
_space_group_IT_number 4
_symmetry_cell_setting monoclinic
_symmetry_space_group_name_Hall 'P 2yb'
_symmetry_space_group_name_H-M 'P 1 21 1'
_atom_sites_solution_hydrogens geom
_atom_sites_solution_primary direct
_atom_sites_solution_secondary difmap
_audit_creation_method SHELXL-97
_cell_angle_alpha 90.00
_cell_angle_beta 97.27(3)
_cell_angle_gamma 90.00
_cell_formula_units_Z 2
_cell_length_a 9.881(2)
_cell_length_b 9.6458(19)
_cell_length_c 13.423(3)
_cell_measurement_reflns_used 468
_cell_measurement_temperature 173(2)
_cell_measurement_theta_max 27.48
_cell_measurement_theta_min 2.17
_cell_volume 1269.1(5)
_computing_cell_refinement 'CrystalClear (Rigaku Inc., 2008)'
_computing_data_collection 'CrystalClear (Rigaku Inc., 2008)'
_computing_data_reduction 'CrystalClear (Rigaku Inc., 2008)'
_computing_molecular_graphics 'XP in Siemens SHELXTL (Sheldrick, 1994)'
_computing_publication_material 'SHELX97 (Sheldrick, 1997)'
_computing_structure_refinement 'SHELXL-97 (Sheldrick, 1997)'
_computing_structure_solution 'SHELXS-97 (Sheldrick, 1990)'
_diffrn_ambient_temperature 173(2)
_diffrn_detector_area_resol_mean 28.5714
_diffrn_measured_fraction_theta_full 0.998
_diffrn_measured_fraction_theta_max 0.998
_diffrn_measurement_device_type 'Saturn724+ CCD'
_diffrn_measurement_method '\w scans at fixed \c = 45\%'
_diffrn_radiation_monochromator graphite
_diffrn_radiation_source 'sealed tube'
_diffrn_radiation_type MoK\a
_diffrn_radiation_wavelength 0.71073
_diffrn_reflns_av_R_equivalents 0.0237
_diffrn_reflns_av_sigmaI/netI 0.0318
_diffrn_reflns_limit_h_max 11
_diffrn_reflns_limit_h_min -12
_diffrn_reflns_limit_k_max 12
_diffrn_reflns_limit_k_min -12
_diffrn_reflns_limit_l_max 16
_diffrn_reflns_limit_l_min -17
_diffrn_reflns_number 10287
_diffrn_reflns_theta_full 27.47
_diffrn_reflns_theta_max 27.47
_diffrn_reflns_theta_min 2.08
_exptl_absorpt_coefficient_mu 0.487
_exptl_absorpt_correction_T_max 0.9217
_exptl_absorpt_correction_T_min 0.8069
_exptl_absorpt_correction_type multi-scan
_exptl_absorpt_process_details 'CrystalClear (Rigaku Inc., 2008)'
_exptl_crystal_colour plate
_exptl_crystal_density_diffrn 1.429
_exptl_crystal_description colorless
_exptl_crystal_F_000 560
_exptl_crystal_size_max 0.46
_exptl_crystal_size_mid 0.35
_exptl_crystal_size_min 0.17
_refine_diff_density_max 0.351
_refine_diff_density_min -0.426
_refine_diff_density_rms 0.114
_refine_ls_abs_structure_details 'Flack H D (1983), Acta Cryst. A39, 876-881'
_refine_ls_abs_structure_Flack 0.00(5)
_refine_ls_extinction_method none
_refine_ls_goodness_of_fit_ref 1.176
_refine_ls_hydrogen_treatment constr
_refine_ls_matrix_type full
_refine_ls_number_parameters 325
_refine_ls_number_reflns 5776
_refine_ls_number_restraints 1
_refine_ls_restrained_S_all 1.176
_refine_ls_R_factor_all 0.0373
_refine_ls_R_factor_gt 0.0345
_refine_ls_shift/su_max 0.001
_refine_ls_shift/su_mean 0.000
_refine_ls_structure_factor_coef Fsqd
_refine_ls_weighting_details 'calc w=1/[\s^2^(Fo^2^)+(0.0586P)^2^+0.1072P] where P=(Fo^2^+2Fc^2^)/3'
_refine_ls_weighting_scheme calc
_refine_ls_wR_factor_gt 0.0935
_refine_ls_wR_factor_ref 0.1043
_reflns_number_gt 5593
_reflns_number_total 5776
_reflns_threshold_expression >2sigma(I)
_cod_data_source_file ja2021476_si_001.cif
_cod_data_source_block sa33
_cod_original_cell_volume 1269.2(4)
_cod_database_code 4106398

loop_
_symmetry_equiv_pos_as_xyz
'x, y, z'
'-x, y+1/2, -z'

loop_
_atom_site_label
_atom_site_type_symbol
_atom_site_fract_x
_atom_site_fract_y
_atom_site_fract_z
_atom_site_U_iso_or_equiv
_atom_site_adp_type
_atom_site_occupancy
_atom_site_symmetry_multiplicity
_atom_site_calc_flag
_atom_site_refinement_flags
Cl1 Cl 0.83090(6) 0.57549(6) 0.49157(4) 0.03184(13) Uani 1 1 d .
Cl2 Cl 0.97105(6) 0.33053(5) 0.62812(4) 0.03158(13) Uani 1 1 d .
Cl3 Cl 1.12619(5) 0.56388(6) 0.79049(4) 0.03270(13) Uani 1 1 d .
Cl4 Cl 0.97917(5) 0.81116(5) 0.65485(4) 0.03112(13) Uani 1 1 d .
C1 C 0.7328(2) 0.7190(2) 0.71656(15) 0.0251(4) Uani 1 1 d .
C2 C 0.6706(2) 0.6323(2) 0.64558(16) 0.0248(4) Uani 1 1 d .
C3 C 0.8042(2) 0.5742(2) 0.61916(14) 0.0243(4) Uani 1 1 d .
C4 C 0.8740(2) 0.4519(2) 0.68673(15) 0.0241(4) Uani 1 1 d .
C5 C 0.7986(2) 0.4040(2) 0.77223(15) 0.0258(4) Uani 1 1 d .
C6 C 0.8667(2) 0.4931(2) 0.83957(16) 0.0248(4) Uani 1 1 d .
C7 C 0.9474(2) 0.5581(2) 0.76282(15) 0.0251(4) Uani 1 1 d .
C8 C 0.8754(2) 0.6806(2) 0.69617(16) 0.0253(4) Uani 1 1 d .
C9 C 0.6913(2) 0.8029(2) 0.79837(15) 0.0262(4) Uani 1 1 d .
C10 C 0.7722(2) 0.9121(3) 0.83922(18) 0.0328(5) Uani 1 1 d .
H10A H 0.8532 0.9355 0.8116 0.039 Uiso 1 1 calc R
C11 C 0.7354(3) 0.9872(3) 0.9202(2) 0.0380(5) Uani 1 1 d .
H11A H 0.7916 1.0612 0.9479 0.046 Uiso 1 1 calc R
C12 C 0.6182(3) 0.9547(3) 0.9604(2) 0.0427(6) Uani 1 1 d .
H12A H 0.5930 1.0065 1.0153 0.051 Uiso 1 1 calc R
C13 C 0.5371(3) 0.8467(3) 0.92067(19) 0.0418(6) Uani 1 1 d .
H13A H 0.4560 0.8246 0.9485 0.050 Uiso 1 1 calc R
C14 C 0.5728(2) 0.7701(3) 0.84058(17) 0.0315(5) Uani 1 1 d .
H14A H 0.5168 0.6952 0.8143 0.038 Uiso 1 1 calc R
C15 C 0.5297(2) 0.5994(2) 0.60651(15) 0.0256(4) Uani 1 1 d .
C16 C 0.4283(2) 0.7009(3) 0.60689(16) 0.0298(4) Uani 1 1 d .
H16A H 0.4517 0.7908 0.6323 0.036 Uiso 1 1 calc R
C17 C 0.2942(2) 0.6706(3) 0.57034(18) 0.0360(5) Uani 1 1 d .
H17A H 0.2262 0.7403 0.5702 0.043 Uiso 1 1 calc R
C18 C 0.2587(3) 0.5402(3) 0.53416(18) 0.0399(6) Uani 1 1 d .
H18A H 0.1662 0.5195 0.5105 0.048 Uiso 1 1 calc R
C19 C 0.3587(3) 0.4388(3) 0.53230(18) 0.0384(5) Uani 1 1 d .
H19A H 0.3342 0.3488 0.5074 0.046 Uiso 1 1 calc R
C20 C 0.4938(3) 0.4686(2) 0.56661(18) 0.0321(5) Uani 1 1 d .
H20A H 0.5621 0.4001 0.5630 0.038 Uiso 1 1 calc R
C21 C 0.6794(2) 0.3141(2) 0.76747(15) 0.0273(4) Uani 1 1 d .
C22 C 0.5723(3) 0.3434(3) 0.82298(17) 0.0333(5) Uani 1 1 d .
H22A H 0.5801 0.4185 0.8691 0.040 Uiso 1 1 calc R
C23 C 0.4545(3) 0.2634(3) 0.8111(2) 0.0432(6) Uani 1 1 d .
H23A H 0.3819 0.2844 0.8487 0.052 Uiso 1 1 calc R
C24 C 0.4424(3) 0.1535(3) 0.7448(2) 0.0447(7) Uani 1 1 d .
H24A H 0.3616 0.0991 0.7367 0.054 Uiso 1 1 calc R
C25 C 0.5481(3) 0.1228(3) 0.69023(19) 0.0400(6) Uani 1 1 d .
H25A H 0.5399 0.0469 0.6448 0.048 Uiso 1 1 calc R
C26 C 0.6654(3) 0.2016(3) 0.70120(17) 0.0329(5) Uani 1 1 d .
H26A H 0.7374 0.1794 0.6634 0.039 Uiso 1 1 calc R
C27 C 0.8691(2) 0.5239(2) 0.94661(16) 0.0260(4) Uani 1 1 d .
C28 C 0.8249(2) 0.4253(2) 1.01235(16) 0.0293(4) Uani 1 1 d .
H28A H 0.7908 0.3384 0.9871 0.035 Uiso 1 1 calc R
C29 C 0.8307(2) 0.4541(3) 1.11386(18) 0.0349(5) Uani 1 1 d .
H29A H 0.8010 0.3869 1.1581 0.042 Uiso 1 1 calc R
C30 C 0.8798(2) 0.5810(3) 1.15096(17) 0.0363(5) Uani 1 1 d .
H30A H 0.8831 0.6010 1.2205 0.044 Uiso 1 1 calc R
C31 C 0.9237(3) 0.6784(3) 1.08700(19) 0.0362(5) Uani 1 1 d .
H31A H 0.9570 0.7653 1.1129 0.043 Uiso 1 1 calc R
C32 C 0.9198(2) 0.6507(2) 0.98510(18) 0.0310(5) Uani 1 1 d .
H32A H 0.9515 0.7178 0.9418 0.037 Uiso 1 1 calc R

loop_
_atom_site_aniso_label
_atom_site_aniso_U_11
_atom_site_aniso_U_22
_atom_site_aniso_U_33
_atom_site_aniso_U_23
_atom_site_aniso_U_13
_atom_site_aniso_U_12
Cl1 0.0369(3) 0.0362(3) 0.0233(2) 0.0031(2) 0.00717(19) 0.0040(2)
Cl2 0.0333(3) 0.0308(3) 0.0318(2) -0.0007(2) 0.0088(2) 0.0082(2)
Cl3 0.0222(2) 0.0391(3) 0.0363(3) 0.0045(2) 0.00173(19) 0.0024(2)
Cl4 0.0284(3) 0.0312(3) 0.0346(3) 0.0060(2) 0.0072(2) -0.0027(2)
C1 0.0261(10) 0.0240(9) 0.0252(9) 0.0028(8) 0.0039(8) 0.0019(8)
C2 0.0232(10) 0.0257(10) 0.0256(9) 0.0046(8) 0.0034(8) 0.0036(8)
C3 0.0250(9) 0.0279(9) 0.0206(8) 0.0026(8) 0.0048(7) 0.0003(9)
C4 0.0234(10) 0.0250(10) 0.0241(9) 0.0005(8) 0.0044(8) 0.0033(8)
C5 0.0283(10) 0.0246(10) 0.0246(9) 0.0018(8) 0.0044(8) 0.0025(8)
C6 0.0243(10) 0.0244(10) 0.0262(10) 0.0035(8) 0.0049(8) 0.0012(8)
C7 0.0216(9) 0.0281(10) 0.0256(9) 0.0011(8) 0.0028(7) 0.0009(9)
C8 0.0256(10) 0.0253(10) 0.0252(9) 0.0019(8) 0.0034(8) -0.0001(8)
C9 0.0261(10) 0.0263(10) 0.0259(9) 0.0023(8) 0.0028(8) 0.0039(8)
C10 0.0301(11) 0.0328(11) 0.0350(11) -0.0009(10) 0.0025(9) 0.0000(10)
C11 0.0460(14) 0.0297(12) 0.0374(13) -0.0071(10) 0.0016(10) 0.0002(10)
C12 0.0529(16) 0.0430(14) 0.0334(12) -0.0076(11) 0.0097(11) 0.0092(12)
C13 0.0377(13) 0.0537(16) 0.0360(12) -0.0070(11) 0.0131(10) 0.0029(12)
C14 0.0289(11) 0.0360(12) 0.0300(11) -0.0011(9) 0.0057(9) 0.0002(9)
C15 0.0252(10) 0.0295(11) 0.0222(9) -0.0001(8) 0.0031(7) -0.0011(8)
C16 0.0277(11) 0.0310(11) 0.0305(10) -0.0010(9) 0.0034(9) 0.0036(9)
C17 0.0246(11) 0.0516(14) 0.0322(11) 0.0013(11) 0.0053(9) 0.0048(11)
C18 0.0289(11) 0.0576(17) 0.0325(11) 0.0027(11) 0.0010(9) -0.0090(11)
C19 0.0431(13) 0.0380(13) 0.0327(11) -0.0026(10) -0.0007(10) -0.0127(11)
C20 0.0360(12) 0.0297(11) 0.0294(11) -0.0004(9) 0.0003(9) 0.0007(10)
C21 0.0313(11) 0.0275(10) 0.0226(9) 0.0024(8) 0.0012(8) -0.0003(9)
C22 0.0347(12) 0.0377(12) 0.0275(10) -0.0027(9) 0.0041(9) -0.0050(10)
C23 0.0367(14) 0.0554(16) 0.0390(13) -0.0037(12) 0.0103(11) -0.0113(12)
C24 0.0437(15) 0.0546(17) 0.0354(12) 0.0000(11) 0.0034(11) -0.0214(13)
C25 0.0531(16) 0.0347(12) 0.0316(12) -0.0046(10) 0.0024(11) -0.0114(11)
C26 0.0409(13) 0.0300(11) 0.0280(10) -0.0013(9) 0.0059(9) -0.0029(10)
C27 0.0256(10) 0.0279(10) 0.0241(10) 0.0007(8) 0.0016(8) 0.0024(8)
C28 0.0300(11) 0.0289(10) 0.0288(10) 0.0006(9) 0.0032(8) -0.0014(9)
C29 0.0346(12) 0.0431(13) 0.0271(10) 0.0040(9) 0.0035(9) -0.0014(10)
C30 0.0338(11) 0.0488(14) 0.0262(10) -0.0101(10) 0.0036(9) 0.0039(12)
C31 0.0356(12) 0.0348(12) 0.0370(12) -0.0074(10) 0.0003(10) -0.0027(10)
C32 0.0318(11) 0.0278(11) 0.0322(11) 0.0001(9) -0.0007(9) -0.0021(9)

loop_
_atom_type_symbol
_atom_type_description
_atom_type_scat_dispersion_real
_atom_type_scat_dispersion_imag
_atom_type_scat_source
C C 0.0033 0.0016 'International Tables Vol C Tables 4.2.6.8 and 6.1.1.4'
H H 0.0000 0.0000 'International Tables Vol C Tables 4.2.6.8 and 6.1.1.4'
Cl Cl 0.1484 0.1585 'International Tables Vol C Tables 4.2.6.8 and 6.1.1.4'

loop_
_geom_angle_atom_site_label_1
_geom_angle_atom_site_label_2
_geom_angle_atom_site_label_3
_geom_angle
C2 C1 C9 136.3(2)
C2 C1 C8 94.12(18)
C9 C1 C8 128.76(19)
C1 C2 C15 135.6(2)
C1 C2 C3 93.52(18)
C15 C2 C3 130.91(19)
C2 C3 C8 86.26(16)
C2 C3 C4 117.90(16)
C8 C3 C4 89.06(14)
C2 C3 Cl1 117.72(15)
C8 C3 Cl1 121.89(15)
C4 C3 Cl1 116.81(15)
C5 C4 C7 86.38(15)
C5 C4 C3 115.97(17)
C7 C4 C3 91.03(16)
C5 C4 Cl2 118.88(16)
C7 C4 Cl2 119.70(15)
C3 C4 Cl2 117.36(14)
C6 C5 C21 137.2(2)
C6 C5 C4 93.49(18)
C21 C5 C4 128.28(18)
C5 C6 C27 136.4(2)
C5 C6 C7 93.92(18)
C27 C6 C7 129.66(19)
C6 C7 C4 86.13(16)
C6 C7 C8 116.92(17)
C4 C7 C8 88.98(14)
C6 C7 Cl3 118.02(15)
C4 C7 Cl3 122.00(15)
C8 C7 Cl3 117.36(15)
C1 C8 C3 85.92(16)
C1 C8 C7 116.02(17)
C3 C8 C7 90.92(16)
C1 C8 Cl4 118.36(16)
C3 C8 Cl4 119.64(15)
C7 C8 Cl4 118.14(15)
C10 C9 C14 118.7(2)
C10 C9 C1 120.8(2)
C14 C9 C1 120.4(2)
C11 C10 C9 120.5(2)
C11 C10 H10A 119.8
C9 C10 H10A 119.8
C12 C11 C10 120.2(2)
C12 C11 H11A 119.9
C10 C11 H11A 119.9
C11 C12 C13 119.9(2)
C11 C12 H12A 120.1
C13 C12 H12A 120.1
C12 C13 C14 120.7(2)
C12 C13 H13A 119.7
C14 C13 H13A 119.7
C13 C14 C9 120.1(2)
C13 C14 H14A 120.0
C9 C14 H14A 120.0
C20 C15 C16 119.0(2)
C20 C15 C2 121.2(2)
C16 C15 C2 119.8(2)
C17 C16 C15 120.3(2)
C17 C16 H16A 119.9
C15 C16 H16A 119.9
C18 C17 C16 120.4(2)
C18 C17 H17A 119.8
C16 C17 H17A 119.8
C17 C18 C19 119.9(2)
C17 C18 H18A 120.0
C19 C18 H18A 120.0
C20 C19 C18 120.2(2)
C20 C19 H19A 119.9
C18 C19 H19A 119.9
C19 C20 C15 120.1(2)
C19 C20 H20A 120.0
C15 C20 H20A 120.0
C26 C21 C22 118.4(2)
C26 C21 C5 120.3(2)
C22 C21 C5 121.2(2)
C23 C22 C21 120.4(2)
C23 C22 H22A 119.8
C21 C22 H22A 119.8
C24 C23 C22 120.3(3)
C24 C23 H23A 119.9
C22 C23 H23A 119.9
C23 C24 C25 119.8(2)
C23 C24 H24A 120.1
C25 C24 H24A 120.1
C26 C25 C24 120.5(2)
C26 C25 H25A 119.8
C24 C25 H25A 119.8
C25 C26 C21 120.7(2)
C25 C26 H26A 119.7
C21 C26 H26A 119.7
C32 C27 C28 119.1(2)
C32 C27 C6 120.1(2)
C28 C27 C6 120.76(19)
C29 C28 C27 120.3(2)
C29 C28 H28A 119.8
C27 C28 H28A 119.8
C28 C29 C30 120.0(2)
C28 C29 H29A 120.0
C30 C29 H29A 120.0
C31 C30 C29 120.1(2)
C31 C30 H30A 120.0
C29 C30 H30A 120.0
C30 C31 C32 120.7(2)
C30 C31 H31A 119.7
C32 C31 H31A 119.7
C31 C32 C27 119.8(2)
C31 C32 H32A 120.1
C27 C32 H32A 120.1

loop_
_geom_bond_atom_site_label_1
_geom_bond_atom_site_label_2
_geom_bond_distance
Cl1 C3 1.765(2)
Cl2 C4 1.760(2)
Cl3 C7 1.760(2)
Cl4 C8 1.757(2)
C1 C2 1.355(3)
C1 C9 1.464(3)
C1 C8 1.515(3)
C2 C15 1.460(3)
C2 C3 1.517(3)
C3 C8 1.560(3)
C3 C4 1.591(3)
C4 C5 1.518(3)
C4 C7 1.559(3)
C5 C6 1.362(3)
C5 C21 1.458(3)
C6 C27 1.464(3)
C6 C7 1.516(3)
C7 C8 1.594(3)
C9 C10 1.392(3)
C9 C14 1.400(3)
C10 C11 1.393(3)
C10 H10A 0.9500
C11 C12 1.374(4)
C11 H11A 0.9500
C12 C13 1.380(4)
C12 H12A 0.9500
C13 C14 1.387(3)
C13 H13A 0.9500
C14 H14A 0.9500
C15 C20 1.399(3)
C15 C16 1.400(3)
C16 C17 1.385(3)
C16 H16A 0.9500
C17 C18 1.377(4)
C17 H17A 0.9500
C18 C19 1.393(4)
C18 H18A 0.9500
C19 C20 1.386(4)
C19 H19A 0.9500
C20 H20A 0.9500
C21 C26 1.398(3)
C21 C22 1.398(3)
C22 C23 1.389(4)
C22 H22A 0.9500
C23 C24 1.379(4)
C23 H23A 0.9500
C24 C25 1.382(4)
C24 H24A 0.9500
C25 C26 1.378(4)
C25 H25A 0.9500
C26 H26A 0.9500
C27 C32 1.396(3)
C27 C28 1.404(3)
C28 C29 1.385(3)
C28 H28A 0.9500
C29 C30 1.386(4)
C29 H29A 0.9500
C30 C31 1.379(4)
C30 H30A 0.9500
C31 C32 1.389(3)
C31 H31A 0.9500
C32 H32A 0.9500

loop_
_geom_torsion_atom_site_label_1
_geom_torsion_atom_site_label_2
_geom_torsion_atom_site_label_3
_geom_torsion_atom_site_label_4
_geom_torsion
C9 C1 C2 C15 12.5(5)
C8 C1 C2 C15 -177.7(2)
C9 C1 C2 C3 -166.4(2)
C8 C1 C2 C3 3.39(17)
C1 C2 C3 C8 -3.29(16)
C15 C2 C3 C8 177.7(2)
C1 C2 C3 C4 83.7(2)
C15 C2 C3 C4 -95.3(3)
C1 C2 C3 Cl1 -127.61(17)
C15 C2 C3 Cl1 53.4(3)
C2 C3 C4 C5 0.3(3)
C8 C3 C4 C5 85.52(19)
Cl1 C3 C4 C5 -148.77(16)
C2 C3 C4 C7 -86.2(2)
C8 C3 C4 C7 -0.95(14)
Cl1 C3 C4 C7 124.76(15)
C2 C3 C4 Cl2 149.22(17)
C8 C3 C4 Cl2 -125.52(16)
Cl1 C3 C4 Cl2 0.2(2)
C7 C4 C5 C6 -2.27(17)
C3 C4 C5 C6 -91.7(2)
Cl2 C4 C5 C6 119.87(17)
C7 C4 C5 C21 167.6(2)
C3 C4 C5 C21 78.2(3)
Cl2 C4 C5 C21 -70.3(3)
C21 C5 C6 C27 13.9(5)
C4 C5 C6 C27 -177.9(2)
C21 C5 C6 C7 -165.9(3)
C4 C5 C6 C7 2.34(17)
C5 C6 C7 C4 -2.28(17)
C27 C6 C7 C4 177.9(2)
C5 C6 C7 C8 84.6(2)
C27 C6 C7 C8 -95.2(3)
C5 C6 C7 Cl3 -126.73(17)
C27 C6 C7 Cl3 53.5(3)
C5 C4 C7 C6 2.04(15)
C3 C4 C7 C6 118.00(15)
Cl2 C4 C7 C6 -119.36(16)
C5 C4 C7 C8 -115.02(15)
C3 C4 C7 C8 0.93(14)
Cl2 C4 C7 C8 123.58(16)
C5 C4 C7 Cl3 122.91(17)
C3 C4 C7 Cl3 -121.14(16)
Cl2 C4 C7 Cl3 1.5(2)
C2 C1 C8 C3 -3.30(17)
C9 C1 C8 C3 167.6(2)
C2 C1 C8 C7 -92.3(2)
C9 C1 C8 C7 78.6(3)
C2 C1 C8 Cl4 118.35(17)
C9 C1 C8 Cl4 -70.7(3)
C2 C3 C8 C1 2.95(15)
C4 C3 C8 C1 -115.09(15)
Cl1 C3 C8 C1 123.50(17)
C2 C3 C8 C7 118.97(15)
C4 C3 C8 C7 0.93(14)
Cl1 C3 C8 C7 -120.48(16)
C2 C3 C8 Cl4 -117.54(17)
C4 C3 C8 Cl4 124.43(17)
Cl1 C3 C8 Cl4 3.0(2)
C6 C7 C8 C1 -0.2(3)
C4 C7 C8 C1 85.0(2)
Cl3 C7 C8 C1 -149.06(16)
C6 C7 C8 C3 -86.1(2)
C4 C7 C8 C3 -0.95(14)
Cl3 C7 C8 C3 125.03(15)
C6 C7 C8 Cl4 149.20(16)
C4 C7 C8 Cl4 -125.66(16)
Cl3 C7 C8 Cl4 0.3(2)
C2 C1 C9 C10 -160.8(3)
C8 C1 C9 C10 32.4(3)
C2 C1 C9 C14 22.7(4)
C8 C1 C9 C14 -144.2(2)
C14 C9 C10 C11 -0.2(3)
C1 C9 C10 C11 -176.9(2)
C9 C10 C11 C12 -0.4(4)
C10 C11 C12 C13 0.4(4)
C11 C12 C13 C14 0.1(4)
C12 C13 C14 C9 -0.7(4)
C10 C9 C14 C13 0.8(3)
C1 C9 C14 C13 177.4(2)
C1 C2 C15 C20 -151.5(3)
C3 C2 C15 C20 27.1(3)
C1 C2 C15 C16 29.8(4)
C3 C2 C15 C16 -151.7(2)
C20 C15 C16 C17 1.5(3)
C2 C15 C16 C17 -179.8(2)
C15 C16 C17 C18 0.6(4)
C16 C17 C18 C19 -1.3(4)
C17 C18 C19 C20 -0.1(4)
C18 C19 C20 C15 2.2(4)
C16 C15 C20 C19 -2.9(3)
C2 C15 C20 C19 178.4(2)
C6 C5 C21 C26 -157.6(3)
C4 C5 C21 C26 37.4(3)
C6 C5 C21 C22 27.1(4)
C4 C5 C21 C22 -137.9(2)
C26 C21 C22 C23 -0.9(4)
C5 C21 C22 C23 174.5(2)
C21 C22 C23 C24 0.5(4)
C22 C23 C24 C25 0.1(4)
C23 C24 C25 C26 -0.3(4)
C24 C25 C26 C21 -0.1(4)
C22 C21 C26 C25 0.7(4)
C5 C21 C26 C25 -174.7(2)
C5 C6 C27 C32 -159.7(3)
C7 C6 C27 C32 20.0(3)
C5 C6 C27 C28 22.4(4)
C7 C6 C27 C28 -157.9(2)
C32 C27 C28 C29 0.5(3)
C6 C27 C28 C29 178.4(2)
C27 C28 C29 C30 0.3(4)
C28 C29 C30 C31 -0.4(4)
C29 C30 C31 C32 -0.2(4)
C30 C31 C32 C27 0.9(4)
C28 C27 C32 C31 -1.0(3)
C6 C27 C32 C31 -179.0(2)
